data_4031281
loop_
_publ_author_name
'Duan, Shaobo'
'Li, Sanliang'
'Ye, Xinyi'
'Du, Nuan-Nuan'
'Tan, Choon-Hong'
'Jiang, Zhiyong'

_publ_section_title
;
 Enantioselective Synthesis of Dialkylated \a-Hydroxy Carboxylic Acids
 through Asymmetric Phase-Transfer Catalysis.
;
_journal_issue 15
_journal_name_full 'The Journal of organic chemistry'
_journal_page_first 7770
_journal_page_last 7778
_journal_paper_doi 10.1021/acs.joc.5b01081
_journal_volume 80
_journal_year 2015
_chemical_absolute_configuration S
_chemical_formula_moiety 'C23 H17 Br F N O2'
_chemical_formula_sum 'C23 H17 Br F N O2'
_chemical_formula_weight 438.29
_space_group_crystal_system orthorhombic
_space_group_IT_number 19
_space_group_name_Hall 'P 2ac 2ab'
_space_group_name_H-M_alt 'P 21 21 21'
_symmetry_space_group_name_Hall 'P 2ac 2ab'
_symmetry_space_group_name_H-M 'P 21 21 21'
_atom_sites_solution_hydrogens geom
_atom_sites_solution_primary direct
_audit_creation_date 2015-03-27
_audit_creation_method
;
Olex2 1.2
(compiled 2015.01.26 svn.r3150 for OlexSys, GUI svn.r4998)
;
_cell_angle_alpha 90
_cell_angle_beta 90
_cell_angle_gamma 90
_cell_formula_units_Z 4
_cell_length_a 6.27393(18)
_cell_length_b 16.0274(5)
_cell_length_c 20.1850(5)
_cell_measurement_reflns_used 3167
_cell_measurement_temperature 291(2)
_cell_measurement_theta_max 71.4320
_cell_measurement_theta_min 4.3700
_cell_volume 2029.70(10)
_computing_cell_refinement
;
CrysAlisPro, Agilent Technologies,
Version 1.171.37.34 (release 22-05-2014 CrysAlis171 .NET)
(compiled May 22 2014,16:03:01)
;
_computing_data_collection
;
CrysAlisPro, Agilent Technologies,
Version 1.171.37.34 (release 22-05-2014 CrysAlis171 .NET)
(compiled May 22 2014,16:03:01)
;
_computing_data_reduction
;
CrysAlisPro, Agilent Technologies,
Version 1.171.37.34 (release 22-05-2014 CrysAlis171 .NET)
(compiled May 22 2014,16:03:01)
;
_computing_molecular_graphics 'Olex2 (Dolomanov et al., 2009)'
_computing_publication_material 'Olex2 (Dolomanov et al., 2009)'
_computing_structure_refinement 'ShelXL (Sheldrick, 2008)'
_computing_structure_solution 'ShelXS (Sheldrick, 2008)'
_diffrn_ambient_temperature 291.15
_diffrn_detector 'CCD plate'
_diffrn_detector_area_resol_mean 16.2312
_diffrn_detector_type Eos
_diffrn_measured_fraction_theta_full 1.000
_diffrn_measured_fraction_theta_max 1.000
_diffrn_measurement_details
;
  1 omega    5.00   40.00   1.0000    1.0000
omega____ theta____ kappa____ phi______ frames
    -        0.0000  -99.0000 -180.0000 35

  2 omega   -4.00   23.00   1.0000    1.0000
omega____ theta____ kappa____ phi______ frames
    -        0.0000  -99.0000  -90.0000 27

  3 omega  -69.00  -36.00   1.0000    1.0000
omega____ theta____ kappa____ phi______ frames
    -        0.0000  178.0000  120.0000 33

  4 omega   51.00  123.00   1.0000    2.0000
omega____ theta____ kappa____ phi______ frames
    -       56.0000   57.0000 -180.0000 72

  5 omega   57.00  115.00   1.0000    2.0000
omega____ theta____ kappa____ phi______ frames
    -       56.0000   37.0000  -60.0000 58

  6 omega   71.00  112.00   1.0000    2.0000
omega____ theta____ kappa____ phi______ frames
    -       56.0000  165.0000 -133.0000 41

  7 omega   39.00   72.00   1.0000    8.0000
omega____ theta____ kappa____ phi______ frames
    -      112.0000  -30.0000 -120.0000 33

  8 omega   42.00   68.00   1.0000    8.0000
omega____ theta____ kappa____ phi______ frames
    -      112.0000  -94.0000    0.0000 26

  9 omega   45.00  120.00   1.0000    8.0000
omega____ theta____ kappa____ phi______ frames
    -      112.0000  -61.0000   90.0000 75

 10 omega   40.00   69.00   1.0000    8.0000
omega____ theta____ kappa____ phi______ frames
    -      112.0000  -30.0000  150.0000 29

 11 omega   73.00  133.00   1.0000    8.0000
omega____ theta____ kappa____ phi______ frames
    -      112.0000  165.0000 -133.0000 60

 12 omega   50.00   98.00   1.0000    8.0000
omega____ theta____ kappa____ phi______ frames
    -      112.0000  -45.0000 -180.0000 48

 13 omega   41.00   82.00   1.0000    8.0000
omega____ theta____ kappa____ phi______ frames
    -      112.0000  -30.0000   90.0000 41

 14 omega   13.00   39.00   1.0000    1.0000
omega____ theta____ kappa____ phi______ frames
    -        0.0000  -99.0000  -60.0000 26

 15 omega    5.00   35.00   1.0000    2.0000
omega____ theta____ kappa____ phi______ frames
    -       55.7033  -57.0000  -30.0000 30

 16 omega   -4.00   82.00   1.0000    2.0000
omega____ theta____ kappa____ phi______ frames
    -       55.7033  -37.0000   90.0000 86

 17 omega   54.00   86.00   1.0000    6.0000
omega____ theta____ kappa____ phi______ frames
    -      111.4066  -50.0000   60.0000 32

 18 omega   59.00   91.00   1.0000    6.0000
omega____ theta____ kappa____ phi______ frames
    -      111.4066  -43.0000 -143.0000 32

 19 omega   60.00  101.00   1.0000    6.0000
omega____ theta____ kappa____ phi______ frames
    -      111.4066 -111.0000  -60.0000 41

 20 omega   52.00   91.00   1.0000    6.0000
omega____ theta____ kappa____ phi______ frames
    -      111.4066  -25.0000    0.0000 39

 21 omega  101.00  176.00   1.0000    6.0000
omega____ theta____ kappa____ phi______ frames
    -      111.4066   12.0000   60.0000 75
;
_diffrn_measurement_device 'four-circle diffractometer'
_diffrn_measurement_device_type 'Xcalibur, Eos, Gemini'
_diffrn_measurement_method '\w scans'
_diffrn_orient_matrix_UB_11 0.0499577000
_diffrn_orient_matrix_UB_12 -0.0525195000
_diffrn_orient_matrix_UB_13 0.0620202000
_diffrn_orient_matrix_UB_21 -0.1228402000
_diffrn_orient_matrix_UB_22 0.0630047000
_diffrn_orient_matrix_UB_23 0.0431850000
_diffrn_orient_matrix_UB_31 -0.2066219000
_diffrn_orient_matrix_UB_32 -0.0501537000
_diffrn_orient_matrix_UB_33 -0.0106110000
_diffrn_radiation_monochromator graphite
_diffrn_radiation_probe x-ray
_diffrn_radiation_type CuK\a
_diffrn_radiation_wavelength 1.54184
_diffrn_reflns_av_R_equivalents 0.0232
_diffrn_reflns_av_unetI/netI 0.0325
_diffrn_reflns_laue_measured_fraction_full 1.000
_diffrn_reflns_laue_measured_fraction_max 1.000
_diffrn_reflns_limit_h_max 5
_diffrn_reflns_limit_h_min -7
_diffrn_reflns_limit_k_max 17
_diffrn_reflns_limit_k_min -19
_diffrn_reflns_limit_l_max 21
_diffrn_reflns_limit_l_min -24
_diffrn_reflns_number 7791
_diffrn_reflns_point_group_measured_fraction_full 1.000
_diffrn_reflns_point_group_measured_fraction_max 1.000
_diffrn_reflns_theta_full 67.080
_diffrn_reflns_theta_max 67.080
_diffrn_reflns_theta_min 3.521
_diffrn_source 'Enhance (Cu) X-ray Source'
_exptl_absorpt_coefficient_mu 2.987
_exptl_absorpt_correction_T_max 1.00000
_exptl_absorpt_correction_T_min 0.94220
_exptl_absorpt_correction_type multi-scan
_exptl_absorpt_process_details
;
CrysAlisPro, Agilent Technologies,
Version 1.171.37.34 (release 22-05-2014 CrysAlis171 .NET)
(compiled May 22 2014,16:03:01)
Empirical absorption correction using spherical harmonics,
 implemented in SCALE3 ABSPACK scaling algorithm.
;
_exptl_crystal_density_diffrn 1.434
_exptl_crystal_description
;
;
_exptl_crystal_F_000 888
_exptl_crystal_size_max 0.26
_exptl_crystal_size_mid 0.2
_exptl_crystal_size_min 0.2
_refine_diff_density_max 0.681
_refine_diff_density_min -0.407
_refine_diff_density_rms 0.063
_refine_ls_abs_structure_details
;
 Flack x determined using 1088 quotients [(I+)-(I-)]/[(I+)+(I-)]
 (Parsons, Flack and Wagner, Acta Cryst. B69 (2013) 249-259).
;
_refine_ls_abs_structure_Flack -0.014(12)
_refine_ls_extinction_method none
_refine_ls_goodness_of_fit_ref 1.019
_refine_ls_hydrogen_treatment constr
_refine_ls_matrix_type full
_refine_ls_number_parameters 253
_refine_ls_number_reflns 3632
_refine_ls_number_restraints 0
_refine_ls_restrained_S_all 1.019
_refine_ls_R_factor_all 0.0573
_refine_ls_R_factor_gt 0.0501
_refine_ls_shift/su_max 0.000
_refine_ls_shift/su_mean 0.000
_refine_ls_structure_factor_coef Fsqd
_refine_ls_weighting_details 'w=1/[\s^2^(Fo^2^)+(0.1056P)^2^] where P=(Fo^2^+2Fc^2^)/3'
_refine_ls_weighting_scheme calc
_refine_ls_wR_factor_gt 0.1447
_refine_ls_wR_factor_ref 0.1532
_reflns_Friedel_coverage 0.720
_reflns_friedel_fraction_full 0.999
_reflns_friedel_fraction_max 0.999
_reflns_number_gt 3075
_reflns_number_total 3632
_reflns_threshold_expression 'I > 2\s(I)'
_cod_data_source_file jo5b01081_si_003.cif
_cod_data_source_block 20150349
_cod_depositor_comments 'Adding full bibliography for 4031281--4031282.cif.'
_cod_database_code 4031281
_chemical_oxdiff_formula C20H20N4O4F1Br1
_shelx_space_group_comment
;
The symmetry employed for this shelxl refinement is uniquely defined
by the following loop, which should always be used as a source of
symmetry information in preference to the above space-group names.
They are only intended as comments.
;
_shelx_estimated_absorpt_t_max 0.586
_shelx_estimated_absorpt_t_min 0.511
_reflns_odcompleteness_completeness 99.91
_reflns_odcompleteness_iscentric 1
_reflns_odcompleteness_theta 66.97
_olex2_refinement_description
;
1. Fixed Uiso
 At 1.2 times of:
  All C(H) groups, All C(H,H) groups
2.a Secondary CH2 refined with riding coordinates:
 C7(H7A,H7B), C17(H17A,H17B)
2.b Aromatic/amide H refined with riding coordinates:
 C1(H1), C3(H3), C4(H4), C5(H5), C12(H12), C14(H14), C15(H15), C16(H16),
 C19(H19), C20(H20), C21(H21), C22(H22), C23(H23)
;
_shelx_shelxl_version_number 2014/7
_olex2_submission_special_instructions 'No special instructions were received'

loop_
_space_group_symop_operation_xyz
'x, y, z'
'-x+1/2, -y, z+1/2'
'x+1/2, -y+1/2, -z'
'-x, y+1/2, -z+1/2'

loop_
_atom_site_label
_atom_site_type_symbol
_atom_site_fract_x
_atom_site_fract_y
_atom_site_fract_z
_atom_site_U_iso_or_equiv
_atom_site_adp_type
_atom_site_occupancy
_atom_site_site_symmetry_order
_atom_site_calc_flag
_atom_site_refinement_flags_posn
Br1 Br 1.07327(16) 0.78411(7) 0.29994(5) 0.1105(4) Uani 1 1 d .
C1 C 0.8601(8) 0.6752(4) 0.3895(2) 0.0571(11) Uani 1 1 d .
H1 H 0.9676 0.6378 0.3783 0.069 Uiso 1 1 calc R
C2 C 0.8551(10) 0.7538(4) 0.3608(3) 0.0668(13) Uani 1 1 d .
C3 C 0.6949(14) 0.8096(4) 0.3745(4) 0.0864(19) Uani 1 1 d .
H3 H 0.6893 0.8609 0.3530 0.104 Uiso 1 1 calc R
C4 C 0.5438(14) 0.7882(5) 0.4202(4) 0.095(2) Uani 1 1 d .
H4 H 0.4378 0.8262 0.4314 0.114 Uiso 1 1 calc R
C5 C 0.5475(10) 0.7105(4) 0.4499(3) 0.0740(15) Uani 1 1 d .
H5 H 0.4428 0.6966 0.4806 0.089 Uiso 1 1 calc R
C6 C 0.7060(8) 0.6527(3) 0.4344(2) 0.0543(11) Uani 1 1 d .
C7 C 0.7125(8) 0.5684(4) 0.4660(2) 0.0565(12) Uani 1 1 d .
H7A H 0.6574 0.5729 0.5107 0.068 Uiso 1 1 calc R
H7B H 0.8599 0.5506 0.4691 0.068 Uiso 1 1 calc R
C8 C 0.5862(7) 0.5011(3) 0.4295(2) 0.0493(10) Uani 1 1 d .
C9 C 0.3470(7) 0.5204(3) 0.4288(2) 0.0516(10) Uani 1 1 d .
C10 C 0.4532(7) 0.5203(3) 0.3284(2) 0.0432(9) Uani 1 1 d .
C11 C 0.4653(8) 0.5252(3) 0.2555(2) 0.0481(10) Uani 1 1 d .
C12 C 0.2894(9) 0.5540(4) 0.2210(3) 0.0597(12) Uani 1 1 d .
H12 H 0.1668 0.5705 0.2433 0.072 Uiso 1 1 calc R
C13 C 0.3003(11) 0.5574(5) 0.1530(3) 0.0741(17) Uani 1 1 d .
C14 C 0.4804(11) 0.5316(4) 0.1187(2) 0.0701(16) Uani 1 1 d .
H14 H 0.4839 0.5333 0.0727 0.084 Uiso 1 1 calc R
C15 C 0.6515(11) 0.5038(4) 0.1537(3) 0.0706(15) Uani 1 1 d .
H15 H 0.7732 0.4867 0.1312 0.085 Uiso 1 1 calc R
C16 C 0.6473(9) 0.5007(3) 0.2221(2) 0.0574(11) Uani 1 1 d .
H16 H 0.7660 0.4823 0.2455 0.069 Uiso 1 1 calc R
C17 C 0.6329(9) 0.4125(4) 0.4552(3) 0.0610(12) Uani 1 1 d .
H17A H 0.7834 0.4007 0.4495 0.073 Uiso 1 1 calc R
H17B H 0.6016 0.4103 0.5022 0.073 Uiso 1 1 calc R
C18 C 0.5056(10) 0.3469(3) 0.4204(3) 0.0650(13) Uani 1 1 d .
C19 C 0.3131(11) 0.3188(4) 0.4462(3) 0.0768(17) Uani 1 1 d .
H19 H 0.2652 0.3382 0.4870 0.092 Uiso 1 1 calc R
C20 C 0.1925(14) 0.2613(5) 0.4102(5) 0.099(2) Uani 1 1 d .
H20 H 0.0647 0.2427 0.4282 0.119 Uiso 1 1 calc R
C21 C 0.2520(17) 0.2320(5) 0.3514(5) 0.103(3) Uani 1 1 d .
H21 H 0.1658 0.1953 0.3279 0.123 Uiso 1 1 calc R
C22 C 0.4496(18) 0.2584(5) 0.3259(5) 0.104(3) Uani 1 1 d .
H22 H 0.4975 0.2381 0.2854 0.125 Uiso 1 1 calc R
C23 C 0.5721(12) 0.3144(4) 0.3611(3) 0.0766(16) Uani 1 1 d .
H23 H 0.7035 0.3306 0.3441 0.092 Uiso 1 1 calc R
F1 F 0.1378(10) 0.5887(4) 0.1188(2) 0.129(2) Uani 1 1 d .
N1 N 0.2836(6) 0.5313(3) 0.36295(19) 0.0516(9) Uani 1 1 d .
O1 O 0.6357(5) 0.5033(2) 0.35890(14) 0.0458(7) Uani 1 1 d .
O2 O 0.2358(6) 0.5252(3) 0.47683(18) 0.0703(11) Uani 1 1 d .

loop_
_atom_site_aniso_label
_atom_site_aniso_U_11
_atom_site_aniso_U_22
_atom_site_aniso_U_33
_atom_site_aniso_U_23
_atom_site_aniso_U_13
_atom_site_aniso_U_12
Br1 0.1082(6) 0.1172(7) 0.1061(6) 0.0294(5) 0.0201(5) -0.0218(5)
C1 0.051(2) 0.068(3) 0.052(2) -0.006(2) -0.001(2) 0.005(2)
C2 0.073(3) 0.072(3) 0.055(3) -0.004(2) 0.005(3) -0.011(3)
C3 0.108(5) 0.062(4) 0.089(4) 0.002(3) -0.004(4) 0.013(4)
C4 0.103(5) 0.078(4) 0.104(5) -0.011(4) 0.009(4) 0.041(4)
C5 0.070(3) 0.087(4) 0.066(3) -0.012(3) 0.010(3) 0.016(3)
C6 0.054(2) 0.066(3) 0.042(2) -0.010(2) -0.0080(19) 0.005(2)
C7 0.050(2) 0.080(3) 0.040(2) 0.000(2) -0.0088(19) 0.007(2)
C8 0.043(2) 0.070(3) 0.0347(18) 0.0110(19) 0.0041(16) 0.009(2)
C9 0.044(2) 0.066(3) 0.045(2) 0.006(2) 0.0049(19) 0.003(2)
C10 0.042(2) 0.050(2) 0.0379(19) 0.0007(16) -0.0012(16) 0.0030(18)
C11 0.057(2) 0.050(2) 0.0372(19) 0.0011(17) -0.0029(19) -0.001(2)
C12 0.061(3) 0.069(3) 0.049(2) -0.003(2) -0.005(2) 0.009(2)
C13 0.084(4) 0.090(4) 0.048(3) 0.009(3) -0.022(3) 0.000(3)
C14 0.096(4) 0.081(4) 0.033(2) -0.006(2) -0.003(2) -0.007(3)
C15 0.078(3) 0.085(4) 0.049(3) -0.008(3) 0.014(3) -0.001(3)
C16 0.062(3) 0.069(3) 0.041(2) -0.003(2) 0.003(2) 0.004(2)
C17 0.061(3) 0.070(3) 0.052(2) 0.014(2) -0.004(2) 0.011(2)
C18 0.073(3) 0.059(3) 0.063(3) 0.020(2) -0.004(3) 0.011(2)
C19 0.075(3) 0.079(4) 0.077(4) 0.023(3) 0.002(3) 0.000(3)
C20 0.089(5) 0.081(5) 0.128(7) 0.032(5) -0.008(5) -0.012(4)
C21 0.128(7) 0.065(4) 0.115(6) 0.006(4) -0.020(6) -0.020(4)
C22 0.143(8) 0.068(4) 0.103(5) -0.006(4) 0.009(6) 0.008(5)
C23 0.085(4) 0.063(3) 0.082(4) -0.001(3) 0.012(3) 0.011(3)
F1 0.122(4) 0.194(6) 0.069(2) 0.000(3) -0.031(3) 0.049(4)
N1 0.0431(18) 0.067(2) 0.0442(18) 0.0044(17) -0.0012(15) 0.0092(17)
O1 0.0391(13) 0.0617(19) 0.0365(14) 0.0054(12) 0.0013(11) 0.0069(13)
O2 0.0558(19) 0.104(3) 0.0506(18) 0.0107(19) 0.0161(17) 0.010(2)

loop_
_atom_type_symbol
_atom_type_description
_atom_type_scat_dispersion_real
_atom_type_scat_dispersion_imag
_atom_type_scat_source
C C 0.0181 0.0091 'International Tables Vol C Tables 4.2.6.8 and 6.1.1.4'
H H 0.0000 0.0000 'International Tables Vol C Tables 4.2.6.8 and 6.1.1.4'
Br Br -0.6763 1.2805 'International Tables Vol C Tables 4.2.6.8 and 6.1.1.4'
F F 0.0727 0.0534 'International Tables Vol C Tables 4.2.6.8 and 6.1.1.4'
N N 0.0311 0.0180 'International Tables Vol C Tables 4.2.6.8 and 6.1.1.4'
O O 0.0492 0.0322 'International Tables Vol C Tables 4.2.6.8 and 6.1.1.4'

loop_
_geom_angle_atom_site_label_1
_geom_angle_atom_site_label_2
_geom_angle_atom_site_label_3
_geom_angle
C2 C1 H1 120.1
C6 C1 H1 120.1
C6 C1 C2 119.9(5)
C1 C2 Br1 119.0(5)
C3 C2 Br1 119.3(5)
C3 C2 C1 121.6(6)
C2 C3 H3 120.7
C4 C3 C2 118.7(6)
C4 C3 H3 120.7
C3 C4 H4 119.8
C3 C4 C5 120.5(6)
C5 C4 H4 119.8
C4 C5 H5 119.6
C4 C5 C6 120.8(6)
C6 C5 H5 119.6
C1 C6 C5 118.4(5)
C1 C6 C7 120.0(5)
C5 C6 C7 121.6(5)
C6 C7 H7A 108.6
C6 C7 H7B 108.6
C6 C7 C8 114.7(4)
H7A C7 H7B 107.6
C8 C7 H7A 108.6
C8 C7 H7B 108.6
C7 C8 C9 111.7(4)
C7 C8 C17 112.9(4)
C9 C8 C17 112.0(4)
O1 C8 C7 110.1(4)
O1 C8 C9 101.2(3)
O1 C8 C17 108.2(4)
N1 C9 C8 108.2(4)
O2 C9 C8 125.2(4)
O2 C9 N1 126.6(4)
N1 C10 C11 125.2(4)
N1 C10 O1 119.4(3)
O1 C10 C11 115.4(4)
C12 C11 C10 118.6(4)
C16 C11 C10 120.9(4)
C16 C11 C12 120.5(4)
C11 C12 H12 120.8
C13 C12 C11 118.4(6)
C13 C12 H12 120.8
C12 C13 C14 121.8(6)
F1 C13 C12 119.7(7)
F1 C13 C14 118.5(5)
C13 C14 H14 120.6
C15 C14 C13 118.8(4)
C15 C14 H14 120.6
C14 C15 H15 119.5
C14 C15 C16 121.0(6)
C16 C15 H15 119.5
C11 C16 H16 120.2
C15 C16 C11 119.5(5)
C15 C16 H16 120.2
C8 C17 H17A 109.0
C8 C17 H17B 109.0
H17A C17 H17B 107.8
C18 C17 C8 112.8(4)
C18 C17 H17A 109.0
C18 C17 H17B 109.0
C19 C18 C17 121.0(6)
C23 C18 C17 121.0(6)
C23 C18 C19 118.0(7)
C18 C19 H19 120.3
C18 C19 C20 119.3(7)
C20 C19 H19 120.3
C19 C20 H20 118.5
C21 C20 C19 123.0(8)
C21 C20 H20 118.5
C20 C21 H21 121.1
C20 C21 C22 117.9(8)
C22 C21 H21 121.1
C21 C22 H22 120.1
C23 C22 C21 119.9(8)
C23 C22 H22 120.1
C18 C23 C22 121.9(7)
C18 C23 H23 119.1
C22 C23 H23 119.1
C10 N1 C9 105.2(4)
C10 O1 C8 105.9(3)

loop_
_geom_bond_atom_site_label_1
_geom_bond_atom_site_label_2
_geom_bond_distance
Br1 C2 1.903(6)
C1 H1 0.9300
C1 C2 1.386(8)
C1 C6 1.374(8)
C2 C3 1.373(10)
C3 H3 0.9300
C3 C4 1.366(12)
C4 H4 0.9300
C4 C5 1.383(11)
C5 H5 0.9300
C5 C6 1.394(8)
C6 C7 1.496(8)
C7 H7A 0.9700
C7 H7B 0.9700
C7 C8 1.527(7)
C8 C9 1.533(6)
C8 C17 1.540(7)
C8 O1 1.458(5)
C9 N1 1.397(6)
C9 O2 1.198(6)
C10 C11 1.476(6)
C10 N1 1.284(6)
C10 O1 1.328(5)
C11 C12 1.383(7)
C11 C16 1.383(7)
C12 H12 0.9300
C12 C13 1.375(8)
C13 C14 1.388(10)
C13 F1 1.329(8)
C14 H14 0.9300
C14 C15 1.359(10)
C15 H15 0.9300
C15 C16 1.382(7)
C16 H16 0.9300
C17 H17A 0.9700
C17 H17B 0.9700
C17 C18 1.496(8)
C18 C19 1.390(9)
C18 C23 1.369(9)
C19 H19 0.9300
C19 C20 1.396(12)
C20 H20 0.9300
C20 C21 1.330(14)
C21 H21 0.9300
C21 C22 1.407(14)
C22 H22 0.9300
C22 C23 1.379(11)
C23 H23 0.9300

loop_
_geom_torsion_atom_site_label_1
_geom_torsion_atom_site_label_2
_geom_torsion_atom_site_label_3
_geom_torsion_atom_site_label_4
_geom_torsion
Br1 C2 C3 C4 -177.6(6)
C1 C2 C3 C4 3.6(11)
C1 C6 C7 C8 -91.6(6)
C2 C1 C6 C5 0.1(8)
C2 C1 C6 C7 -179.3(5)
C2 C3 C4 C5 -2.8(13)
C3 C4 C5 C6 0.7(12)
C4 C5 C6 C1 0.7(9)
C4 C5 C6 C7 -179.9(6)
C5 C6 C7 C8 89.0(6)
C6 C1 C2 Br1 178.9(4)
C6 C1 C2 C3 -2.3(9)
C6 C7 C8 C9 -64.2(5)
C6 C7 C8 C17 168.5(4)
C6 C7 C8 O1 47.5(5)
C7 C8 C9 N1 117.1(4)
C7 C8 C9 O2 -62.7(7)
C7 C8 C17 C18 178.8(4)
C7 C8 O1 C10 -118.6(4)
C8 C9 N1 C10 0.3(6)
C8 C17 C18 C19 -94.4(6)
C8 C17 C18 C23 83.7(7)
C9 C8 C17 C18 51.6(6)
C9 C8 O1 C10 -0.3(5)
C10 C11 C12 C13 -179.1(5)
C10 C11 C16 C15 178.2(5)
C11 C10 N1 C9 179.7(5)
C11 C10 O1 C8 -179.7(4)
C11 C12 C13 C14 1.1(10)
C11 C12 C13 F1 -176.6(6)
C12 C11 C16 C15 -1.0(9)
C12 C13 C14 C15 -1.3(11)
C13 C14 C15 C16 0.3(10)
C14 C15 C16 C11 0.8(9)
C16 C11 C12 C13 0.1(9)
C17 C8 C9 N1 -115.1(5)
C17 C8 C9 O2 65.1(8)
C17 C8 O1 C10 117.6(4)
C17 C18 C19 C20 176.0(6)
C17 C18 C23 C22 -175.2(6)
C18 C19 C20 C21 -0.6(12)
C19 C18 C23 C22 2.9(9)
C19 C20 C21 C22 2.3(13)
C20 C21 C22 C23 -1.5(13)
C21 C22 C23 C18 -1.2(11)
C23 C18 C19 C20 -2.1(9)
F1 C13 C14 C15 176.5(7)
N1 C10 C11 C12 8.7(8)
N1 C10 C11 C16 -170.5(5)
N1 C10 O1 C8 0.5(6)
O1 C8 C9 N1 0.0(5)
O1 C8 C9 O2 -179.9(5)
O1 C8 C17 C18 -59.1(6)
O1 C10 C11 C12 -171.1(5)
O1 C10 C11 C16 9.7(7)
O1 C10 N1 C9 -0.5(6)
O2 C9 N1 C10 -179.8(6)
